data_4104147
loop_
_publ_author_name
'L. Jonas L. H\"aller'
'Michael J. Page'
'Stuart A. Macgregor'
'Mary F. Mahon'
'Michael K. Whittlesey'

_publ_section_title
;
 Activation of an Alkyl C-H Bond Geminal to an Agostic Interaction: An
 Unusual Mode of Base-Induced C-H Activation
;
_journal_name_full 'Journal of the American Chemical Society'
_journal_page_first 4604
_journal_page_last 4605
_journal_paper_doi 10.1021/ja900953d
_journal_volume 131
_journal_year 2009
_chemical_formula_sum 'C48 H51 B F4 N2 O P2 Ru'
_chemical_formula_weight 921.73
_chemical_name_systematic
;
 ?
;
_space_group_IT_number 14
_symmetry_cell_setting monoclinic
_symmetry_space_group_name_Hall '-P 2yn'
_symmetry_space_group_name_H-M 'P 1 21/n 1'
_atom_sites_solution_hydrogens geom
_atom_sites_solution_primary direct
_atom_sites_solution_secondary difmap
_audit_creation_method SHELXL-97
_cell_angle_alpha 90.00
_cell_angle_beta 92.453(1)
_cell_angle_gamma 90.00
_cell_formula_units_Z 4
_cell_length_a 13.5120(2)
_cell_length_b 22.5910(3)
_cell_length_c 14.4690(2)
_cell_measurement_reflns_used 152824
_cell_measurement_temperature 150(2)
_cell_measurement_theta_max 27.485
_cell_measurement_theta_min 2.910
_cell_volume 4412.61(11)
_computing_cell_refinement 'HKL Scalepack (Otwinowski & Minor 1997)'
_computing_data_collection 'Collect (Bruker AXS BV, 1997-2004)'
_computing_data_reduction 'Denzo & Scalepack (Otwinowski & Minor, 1997)'
_computing_molecular_graphics 'ORTEX (P.McArdle, 1995)'
_computing_publication_material 'SHELXL-97/2 (Sheldrick,1997)'
_computing_structure_refinement 'SHELXL-97 (Sheldrick, 1997)'
_computing_structure_solution 'SHELXS-97 (Sheldrick, 1990)'
_diffrn_ambient_temperature 150(2)
_diffrn_measured_fraction_theta_full 0.994
_diffrn_measured_fraction_theta_max 0.994
_diffrn_measurement_device_type '95mm CCD camera on \k-goniostat'
_diffrn_measurement_method CCD
_diffrn_radiation_monochromator graphite
_diffrn_radiation_source 'fine-focus sealed tube'
_diffrn_radiation_type MoK\a
_diffrn_radiation_wavelength 0.71073
_diffrn_reflns_av_R_equivalents 0.0889
_diffrn_reflns_av_sigmaI/netI 0.0576
_diffrn_reflns_limit_h_max 17
_diffrn_reflns_limit_h_min -17
_diffrn_reflns_limit_k_max 29
_diffrn_reflns_limit_k_min -29
_diffrn_reflns_limit_l_max 18
_diffrn_reflns_limit_l_min -18
_diffrn_reflns_number 71514
_diffrn_reflns_theta_full 27.48
_diffrn_reflns_theta_max 27.48
_diffrn_reflns_theta_min 3.52
_exptl_absorpt_coefficient_mu 0.483
_exptl_absorpt_correction_T_max 0.96
_exptl_absorpt_correction_T_min 0.88
_exptl_absorpt_correction_type multi-scan
_exptl_absorpt_process_details
;
multi-scan from symmetry-related measurements 
 Sortav (Blessing 1995)
;
_exptl_crystal_colour Colourless
_exptl_crystal_density_diffrn 1.387
_exptl_crystal_density_method 'not measured'
_exptl_crystal_description Tabloid
_exptl_crystal_F_000 1904
_exptl_crystal_size_max 0.20
_exptl_crystal_size_mid 0.15
_exptl_crystal_size_min 0.07
_refine_diff_density_max 1.140
_refine_diff_density_min -1.895
_refine_diff_density_rms 0.092
_refine_ls_extinction_method none
_refine_ls_goodness_of_fit_ref 1.212
_refine_ls_hydrogen_treatment mixed
_refine_ls_matrix_type full
_refine_ls_number_parameters 563
_refine_ls_number_reflns 10064
_refine_ls_number_restraints 1
_refine_ls_restrained_S_all 1.212
_refine_ls_R_factor_all 0.1118
_refine_ls_R_factor_gt 0.0777
_refine_ls_shift/su_max 0.000
_refine_ls_shift/su_mean 0.000
_refine_ls_structure_factor_coef Fsqd
_refine_ls_weighting_details 'calc w=1/[\s^2^(Fo^2^)+(0.0000P)^2^+18.1540P] where P=(Fo^2^+2Fc^2^)/3'
_refine_ls_weighting_scheme calc
_refine_ls_wR_factor_gt 0.1426
_refine_ls_wR_factor_ref 0.1537
_reflns_number_gt 7467
_reflns_number_total 10064
_reflns_threshold_expression >2sigma(I)
_cod_data_source_file ja900953d_si_001_1.cif
_cod_data_source_block k08mkw18
_cod_database_code 4104147

loop_
_symmetry_equiv_pos_as_xyz
'x, y, z'
'-x+1/2, y+1/2, -z+1/2'
'-x, -y, -z'
'x-1/2, -y-1/2, z-1/2'

loop_
_atom_site_label
_atom_site_type_symbol
_atom_site_fract_x
_atom_site_fract_y
_atom_site_fract_z
_atom_site_U_iso_or_equiv
_atom_site_adp_type
_atom_site_occupancy
_atom_site_symmetry_multiplicity
_atom_site_calc_flag
_atom_site_refinement_flags
_atom_site_disorder_assembly
_atom_site_disorder_group
Ru1 Ru 0.15176(3) 0.274332(18) 0.35195(3) 0.03933(14) Uani 1 1 d D . .
P1 P 0.08783(9) 0.17689(5) 0.34316(9) 0.0305(3) Uani 1 1 d . B .
P2 P 0.20858(9) 0.37377(5) 0.34432(9) 0.0273(3) Uani 1 1 d . B .
F1 F 0.5221(6) 0.19545(19) 0.5432(3) 0.130(3) Uani 1 1 d . . .
F2 F 0.4330(3) 0.21655(17) 0.4138(3) 0.0762(13) Uani 1 1 d . . .
F3 F 0.5950(3) 0.22968(16) 0.4163(3) 0.0762(12) Uani 1 1 d . . .
F4 F 0.5304(2) 0.13638(14) 0.4201(2) 0.0517(8) Uani 1 1 d . . .
O1 O 0.2885(4) 0.2467(2) 0.1969(4) 0.0796(17) Uani 1 1 d . . .
N1 N 0.0849(3) 0.29391(18) 0.5505(3) 0.0346(10) Uani 1 1 d . . .
N2 N -0.0359(3) 0.31980(17) 0.4558(3) 0.0316(9) Uani 1 1 d . . .
C1 C 0.2381(5) 0.2560(3) 0.2571(5) 0.060(2) Uani 1 1 d . B .
C2 C 0.0583(3) 0.29660(19) 0.4590(4) 0.0307(11) Uani 1 1 d . B .
C3 C 0.0089(4) 0.3152(2) 0.6046(4) 0.0399(13) Uani 1 1 d . B .
C4 C -0.0650(4) 0.3318(2) 0.5466(4) 0.0399(13) Uani 1 1 d . B .
C5 C 0.1787(4) 0.2683(2) 0.5885(4) 0.0388(12) Uani 1 1 d . B .
H5A H 0.2005 0.2940 0.6418 0.047 Uiso 1 1 calc R A 1
C6 C 0.1627(4) 0.2066(2) 0.6285(4) 0.0446(14) Uani 1 1 d . . .
H6A H 0.1120 0.2085 0.6749 0.067 Uiso 1 1 calc R B .
H6B H 0.2250 0.1921 0.6575 0.067 Uiso 1 1 calc R . .
H6C H 0.1408 0.1796 0.5788 0.067 Uiso 1 1 calc R . .
C7 C 0.2608(5) 0.2692(3) 0.5227(5) 0.0347(15) Uani 0.75 1 d P B 1
H7A H 0.2792 0.3103 0.5102 0.052 Uiso 0.75 1 calc PR B 1
H7B H 0.2389 0.2499 0.4648 0.052 Uiso 0.75 1 calc PR B 1
H7C H 0.3183 0.2481 0.5501 0.052 Uiso 0.75 1 calc PR B 1
C8 C 0.0202(5) 0.3191(3) 0.7085(4) 0.0583(17) Uani 1 1 d . . .
H8A H 0.0736 0.3469 0.7257 0.087 Uiso 1 1 calc R B .
H8B H 0.0363 0.2799 0.7339 0.087 Uiso 1 1 calc R . .
H8C H -0.0419 0.3331 0.7333 0.087 Uiso 1 1 calc R . .
C9 C -0.1616(5) 0.3598(3) 0.5690(5) 0.0585(18) Uani 1 1 d . . .
H9A H -0.1643 0.3650 0.6361 0.088 Uiso 1 1 calc R B .
H9B H -0.2164 0.3343 0.5469 0.088 Uiso 1 1 calc R . .
H9C H -0.1674 0.3985 0.5385 0.088 Uiso 1 1 calc R . .
C10 C -0.0964(4) 0.3286(2) 0.3707(4) 0.0402(13) Uani 1 1 d . B .
H10A H -0.0593 0.3106 0.3194 0.048 Uiso 1 1 calc R C 1
C11 C -0.1940(5) 0.2956(3) 0.3744(6) 0.0463(19) Uani 0.75 1 d P B 1
H11A H -0.1840 0.2588 0.4096 0.070 Uiso 0.75 1 calc PR . .
H11B H -0.2185 0.2861 0.3114 0.070 Uiso 0.75 1 calc PR . .
H11C H -0.2425 0.3204 0.4047 0.070 Uiso 0.75 1 calc PR . .
C12 C -0.1118(5) 0.3931(3) 0.3467(5) 0.0554(16) Uani 1 1 d . . .
H12A H -0.1551 0.4113 0.3914 0.083 Uiso 1 1 calc R B .
H12B H -0.1427 0.3963 0.2844 0.083 Uiso 1 1 calc R . .
H12C H -0.0478 0.4135 0.3488 0.083 Uiso 1 1 calc R . .
C13 C -0.0389(4) 0.1629(2) 0.3778(4) 0.0349(12) Uani 1 1 d . . .
C14 C -0.0630(4) 0.1738(2) 0.4692(4) 0.0440(14) Uani 1 1 d . B .
H14 H -0.0153 0.1916 0.5105 0.053 Uiso 1 1 calc R . .
C15 C -0.1555(4) 0.1590(3) 0.5006(5) 0.0535(16) Uani 1 1 d . . .
H15 H -0.1703 0.1661 0.5633 0.064 Uiso 1 1 calc R B .
C16 C -0.2263(5) 0.1341(3) 0.4405(6) 0.063(2) Uani 1 1 d . B .
H16 H -0.2894 0.1237 0.4621 0.075 Uiso 1 1 calc R . .
C17 C -0.2054(4) 0.1244(3) 0.3506(6) 0.0599(18) Uani 1 1 d . . .
H17 H -0.2547 0.1081 0.3093 0.072 Uiso 1 1 calc R B .
C18 C -0.1112(4) 0.1384(3) 0.3178(5) 0.0503(15) Uani 1 1 d . B .
H18 H -0.0971 0.1310 0.2551 0.060 Uiso 1 1 calc R . .
C19 C 0.1546(4) 0.1209(2) 0.4126(4) 0.0331(11) Uani 1 1 d . . .
C20 C 0.1066(4) 0.0735(2) 0.4546(4) 0.0387(12) Uani 1 1 d . B .
H20 H 0.0365 0.0705 0.4486 0.046 Uiso 1 1 calc R . .
C21 C 0.1599(4) 0.0312(3) 0.5047(4) 0.0491(15) Uani 1 1 d . . .
H21 H 0.1264 -0.0002 0.5338 0.059 Uiso 1 1 calc R B .
C22 C 0.2616(5) 0.0349(3) 0.5121(5) 0.066(2) Uani 1 1 d . B .
H22 H 0.2989 0.0058 0.5457 0.079 Uiso 1 1 calc R . .
C23 C 0.3088(5) 0.0811(3) 0.4706(5) 0.070(2) Uani 1 1 d . . .
H23 H 0.3790 0.0838 0.4763 0.084 Uiso 1 1 calc R B .
C24 C 0.2565(4) 0.1234(3) 0.4211(4) 0.0483(15) Uani 1 1 d . B .
H24 H 0.2908 0.1547 0.3925 0.058 Uiso 1 1 calc R . .
C25 C 0.0887(4) 0.1453(2) 0.2269(4) 0.0331(11) Uani 1 1 d . . .
C26 C 0.0584(4) 0.1793(2) 0.1504(4) 0.0404(13) Uani 1 1 d . B .
H26 H 0.0401 0.2194 0.1592 0.048 Uiso 1 1 calc R . .
C27 C 0.0543(4) 0.1559(3) 0.0619(4) 0.0465(14) Uani 1 1 d . . .
H27 H 0.0328 0.1797 0.0108 0.056 Uiso 1 1 calc R B .
C28 C 0.0816(4) 0.0977(3) 0.0484(4) 0.0437(13) Uani 1 1 d . B .
H28 H 0.0786 0.0815 -0.0123 0.052 Uiso 1 1 calc R . .
C29 C 0.1134(4) 0.0629(2) 0.1226(4) 0.0463(14) Uani 1 1 d . . .
H29 H 0.1334 0.0232 0.1129 0.056 Uiso 1 1 calc R B .
C30 C 0.1158(4) 0.0865(2) 0.2114(4) 0.0404(13) Uani 1 1 d . B .
H30 H 0.1362 0.0623 0.2624 0.048 Uiso 1 1 calc R . .
C31 C 0.1344(4) 0.4242(2) 0.2708(4) 0.0354(12) Uani 1 1 d . . .
C32 C 0.0947(5) 0.4025(3) 0.1879(4) 0.0526(16) Uani 1 1 d . B .
H32 H 0.1046 0.3623 0.1719 0.063 Uiso 1 1 calc R . .
C33 C 0.0409(6) 0.4390(3) 0.1284(5) 0.071(2) Uani 1 1 d . . .
H33 H 0.0150 0.4239 0.0710 0.085 Uiso 1 1 calc R B .
C34 C 0.0244(5) 0.4971(3) 0.1516(5) 0.0624(19) Uani 1 1 d . B .
H34 H -0.0153 0.5216 0.1116 0.075 Uiso 1 1 calc R . .
C35 C 0.0657(4) 0.5197(3) 0.2329(4) 0.0482(15) Uani 1 1 d . . .
H35 H 0.0562 0.5602 0.2480 0.058 Uiso 1 1 calc R B .
C36 C 0.1208(4) 0.4836(2) 0.2926(4) 0.0391(12) Uani 1 1 d . B .
H36 H 0.1495 0.4993 0.3485 0.047 Uiso 1 1 calc R . .
C37 C 0.2210(4) 0.4139(2) 0.4550(3) 0.0302(11) Uani 1 1 d . . .
C38 C 0.1352(4) 0.4284(2) 0.5017(4) 0.0416(13) Uani 1 1 d . B .
H38 H 0.0718 0.4194 0.4744 0.050 Uiso 1 1 calc R . .
C39 C 0.1429(5) 0.4558(2) 0.5874(4) 0.0528(17) Uani 1 1 d . . .
H39 H 0.0844 0.4657 0.6181 0.063 Uiso 1 1 calc R B .
C40 C 0.2341(5) 0.4689(3) 0.6286(4) 0.0540(17) Uani 1 1 d . B .
H40 H 0.2384 0.4879 0.6872 0.065 Uiso 1 1 calc R . .
C41 C 0.3195(5) 0.4540(3) 0.5840(4) 0.0455(14) Uani 1 1 d . . .
H41 H 0.3825 0.4623 0.6126 0.055 Uiso 1 1 calc R B .
C42 C 0.3131(4) 0.4271(2) 0.4978(3) 0.0359(12) Uani 1 1 d . B .
H42 H 0.3720 0.4175 0.4675 0.043 Uiso 1 1 calc R . .
C43 C 0.3328(4) 0.3834(2) 0.2989(3) 0.0288(10) Uani 1 1 d . . .
C44 C 0.3533(4) 0.4288(2) 0.2367(3) 0.0345(11) Uani 1 1 d . B .
H44 H 0.3019 0.4539 0.2130 0.041 Uiso 1 1 calc R . .
C45 C 0.4509(4) 0.4366(2) 0.2100(4) 0.0453(14) Uani 1 1 d . . .
H45 H 0.4654 0.4672 0.1675 0.054 Uiso 1 1 calc R B .
C46 C 0.5261(4) 0.4007(2) 0.2444(4) 0.0407(13) Uani 1 1 d . B .
H46 H 0.5922 0.4073 0.2270 0.049 Uiso 1 1 calc R . .
C47 C 0.5053(4) 0.3547(2) 0.3048(4) 0.0357(12) Uani 1 1 d . . .
H47 H 0.5568 0.3295 0.3282 0.043 Uiso 1 1 calc R B .
C48 C 0.4083(4) 0.3459(2) 0.3304(3) 0.0322(11) Uani 1 1 d . B .
H48 H 0.3935 0.3138 0.3699 0.039 Uiso 1 1 calc R . .
B1 B 0.5209(5) 0.1947(3) 0.4505(6) 0.0490(17) Uani 1 1 d . . .
H1 H 0.075(4) 0.284(3) 0.266(3) 0.09(2) Uiso 1 1 d D B 3
C11A C -0.0494(14) 0.3022(10) 0.2751(15) 0.039(5) Uani 0.25 1 d P B 2
H11D H 0.0184 0.3169 0.2701 0.058 Uiso 0.25 1 calc PR B 2
H11E H -0.0901 0.3152 0.2213 0.058 Uiso 0.25 1 calc PR B 2
H11F H -0.0487 0.2588 0.2776 0.058 Uiso 0.25 1 calc PR B 2
C7A C 0.2380(19) 0.3035(10) 0.6412(18) 0.056(7) Uani 0.25 1 d P B 2
H7A1 H 0.2366 0.3437 0.6156 0.083 Uiso 0.25 1 calc PR B 2
H7A2 H 0.3059 0.2883 0.6420 0.083 Uiso 0.25 1 calc PR B 2
H7A3 H 0.2147 0.3043 0.7044 0.083 Uiso 0.25 1 calc PR B 2

loop_
_atom_site_aniso_label
_atom_site_aniso_U_11
_atom_site_aniso_U_22
_atom_site_aniso_U_33
_atom_site_aniso_U_23
_atom_site_aniso_U_13
_atom_site_aniso_U_12
Ru1 0.0384(2) 0.02375(19) 0.0577(3) -0.0092(2) 0.0236(2) -0.00468(18)
P1 0.0296(7) 0.0216(6) 0.0406(8) 0.0000(5) 0.0055(5) 0.0002(5)
P2 0.0313(6) 0.0214(6) 0.0297(7) -0.0010(5) 0.0058(5) 0.0002(5)
F1 0.293(8) 0.043(2) 0.051(3) -0.001(2) -0.023(4) 0.006(3)
F2 0.052(2) 0.057(2) 0.121(4) 0.030(2) 0.022(2) 0.0141(18)
F3 0.055(2) 0.043(2) 0.131(4) -0.006(2) 0.007(2) -0.0102(18)
F4 0.052(2) 0.0355(17) 0.068(2) -0.0048(16) -0.0005(17) -0.0019(15)
O1 0.077(3) 0.060(3) 0.106(4) -0.042(3) 0.062(3) -0.024(2)
N1 0.038(2) 0.029(2) 0.038(3) 0.0055(18) 0.014(2) 0.0010(18)
N2 0.029(2) 0.024(2) 0.042(3) 0.0019(18) 0.0043(18) -0.0005(16)
C1 0.060(4) 0.037(3) 0.088(5) -0.026(3) 0.042(4) -0.023(3)
C2 0.027(2) 0.016(2) 0.049(3) 0.001(2) 0.006(2) 0.0019(18)
C3 0.045(3) 0.033(3) 0.044(3) 0.004(2) 0.023(3) 0.001(2)
C4 0.041(3) 0.030(3) 0.051(3) 0.006(2) 0.021(3) 0.005(2)
C5 0.035(3) 0.040(3) 0.042(3) 0.009(2) 0.002(2) 0.001(2)
C6 0.050(3) 0.043(3) 0.041(3) 0.014(3) 0.002(3) 0.003(3)
C7 0.031(3) 0.035(4) 0.038(4) 0.008(3) 0.003(3) 0.003(3)
C8 0.074(4) 0.061(4) 0.042(4) 0.006(3) 0.024(3) 0.014(3)
C9 0.051(4) 0.054(4) 0.073(5) 0.014(3) 0.028(3) 0.015(3)
C10 0.036(3) 0.039(3) 0.046(3) 0.000(2) 0.004(2) 0.008(2)
C11 0.041(4) 0.042(4) 0.055(5) 0.005(4) -0.008(4) -0.001(3)
C12 0.053(4) 0.051(4) 0.062(4) 0.018(3) -0.002(3) 0.004(3)
C13 0.031(3) 0.024(2) 0.050(3) 0.007(2) 0.005(2) 0.002(2)
C14 0.038(3) 0.031(3) 0.065(4) -0.004(3) 0.016(3) -0.001(2)
C15 0.043(3) 0.039(3) 0.081(5) 0.000(3) 0.027(3) 0.002(3)
C16 0.037(3) 0.041(3) 0.111(6) 0.001(4) 0.027(4) -0.003(3)
C17 0.035(3) 0.051(4) 0.093(6) 0.004(4) -0.007(3) -0.010(3)
C18 0.043(3) 0.041(3) 0.067(4) 0.001(3) 0.004(3) -0.004(3)
C19 0.034(3) 0.030(2) 0.037(3) -0.002(2) 0.010(2) 0.005(2)
C20 0.039(3) 0.029(3) 0.049(3) 0.001(2) 0.001(2) -0.002(2)
C21 0.049(3) 0.040(3) 0.059(4) 0.016(3) 0.005(3) 0.001(3)
C22 0.047(4) 0.066(4) 0.083(5) 0.033(4) -0.004(4) 0.011(3)
C23 0.036(3) 0.076(5) 0.098(6) 0.040(4) -0.001(3) 0.006(3)
C24 0.035(3) 0.049(3) 0.061(4) 0.013(3) 0.008(3) 0.001(3)
C25 0.035(3) 0.028(2) 0.037(3) -0.001(2) 0.008(2) -0.003(2)
C26 0.039(3) 0.033(3) 0.049(3) 0.008(2) -0.006(3) 0.002(2)
C27 0.052(3) 0.048(3) 0.039(3) 0.008(3) -0.008(3) -0.006(3)
C28 0.044(3) 0.053(3) 0.035(3) -0.006(3) 0.003(2) -0.007(3)
C29 0.057(4) 0.034(3) 0.048(4) -0.005(3) 0.010(3) 0.003(3)
C30 0.051(3) 0.028(3) 0.043(3) 0.001(2) 0.007(3) 0.002(2)
C31 0.038(3) 0.028(3) 0.040(3) -0.003(2) 0.003(2) 0.002(2)
C32 0.067(4) 0.039(3) 0.050(4) -0.009(3) -0.014(3) 0.010(3)
C33 0.091(5) 0.063(4) 0.056(4) -0.004(3) -0.031(4) 0.020(4)
C34 0.059(4) 0.056(4) 0.071(5) 0.019(4) -0.013(4) 0.021(3)
C35 0.052(4) 0.034(3) 0.058(4) 0.008(3) 0.003(3) 0.009(3)
C36 0.040(3) 0.029(3) 0.050(3) 0.001(2) 0.005(2) 0.003(2)
C37 0.041(3) 0.022(2) 0.028(3) 0.0011(19) 0.007(2) 0.000(2)
C38 0.051(3) 0.029(3) 0.046(3) -0.003(2) 0.018(3) -0.004(2)
C39 0.076(5) 0.035(3) 0.051(4) -0.007(3) 0.033(3) -0.001(3)
C40 0.089(5) 0.043(3) 0.030(3) -0.003(3) 0.010(3) 0.008(3)
C41 0.061(4) 0.045(3) 0.030(3) -0.005(2) -0.009(3) 0.007(3)
C42 0.048(3) 0.032(3) 0.028(3) 0.001(2) 0.004(2) 0.005(2)
C43 0.036(3) 0.023(2) 0.028(3) -0.0016(19) 0.009(2) -0.0020(19)
C44 0.047(3) 0.022(2) 0.035(3) 0.004(2) 0.010(2) 0.002(2)
C45 0.057(4) 0.029(3) 0.052(4) 0.006(2) 0.025(3) 0.000(2)
C46 0.037(3) 0.039(3) 0.048(3) -0.005(2) 0.017(3) -0.004(2)
C47 0.035(3) 0.038(3) 0.035(3) -0.007(2) 0.005(2) 0.006(2)
C48 0.041(3) 0.030(2) 0.026(3) 0.001(2) 0.007(2) 0.001(2)
B1 0.048(4) 0.034(3) 0.064(5) 0.006(3) -0.005(3) 0.003(3)
C11A 0.019(9) 0.053(13) 0.043(13) 0.003(10) -0.012(9) 0.000(9)
C7A 0.056(15) 0.042(13) 0.067(17) 0.023(12) -0.021(13) -0.018(11)

loop_
_atom_type_symbol
_atom_type_description
_atom_type_scat_dispersion_real
_atom_type_scat_dispersion_imag
_atom_type_scat_source
C C 0.0033 0.0016 'International Tables Vol C Tables 4.2.6.8 and 6.1.1.4'
H H 0.0000 0.0000 'International Tables Vol C Tables 4.2.6.8 and 6.1.1.4'
N N 0.0061 0.0033 'International Tables Vol C Tables 4.2.6.8 and 6.1.1.4'
O O 0.0106 0.0060 'International Tables Vol C Tables 4.2.6.8 and 6.1.1.4'
P P 0.1023 0.0942 'International Tables Vol C Tables 4.2.6.8 and 6.1.1.4'
Ru Ru -1.2594 0.8363 'International Tables Vol C Tables 4.2.6.8 and 6.1.1.4'
B B 0.0013 0.0007 'International Tables Vol C Tables 4.2.6.8 and 6.1.1.4'
F F 0.0171 0.0103 'International Tables Vol C Tables 4.2.6.8 and 6.1.1.4'

loop_
_geom_angle_atom_site_label_1
_geom_angle_atom_site_label_2
_geom_angle_atom_site_label_3
_geom_angle
H1 Ru1 C1 82(3)
C1 Ru1 H7B 99.7
H1 Ru1 C2 99(3)
C1 Ru1 C2 178.4(2)
H7B Ru1 C2 79.6
H1 Ru1 P1 82(3)
C1 Ru1 P1 89.55(17)
H7B Ru1 P1 89.3
C2 Ru1 P1 91.88(12)
H1 Ru1 P2 92(3)
C1 Ru1 P2 87.87(17)
H7B Ru1 P2 96.6
C2 Ru1 P2 90.78(12)
P1 Ru1 P2 173.81(5)
H1 Ru1 H1 0(3)
C1 Ru1 H1 82(3)
H7B Ru1 H1 171.3
C2 Ru1 H1 99(3)
P1 Ru1 H1 82(3)
P2 Ru1 H1 92(3)
C25 P1 C19 102.3(2)
C25 P1 C13 103.1(2)
C19 P1 C13 100.1(2)
C25 P1 Ru1 113.34(16)
C19 P1 Ru1 116.34(17)
C13 P1 Ru1 119.29(16)
C31 P2 C43 101.8(2)
C31 P2 C37 103.1(2)
C43 P2 C37 101.6(2)
C31 P2 Ru1 116.42(17)
C43 P2 Ru1 115.46(15)
C37 P2 Ru1 116.26(15)
C2 N1 C3 111.0(4)
C2 N1 C5 124.6(4)
C3 N1 C5 124.3(5)
C2 N2 C4 109.6(4)
C2 N2 C10 124.3(4)
C4 N2 C10 126.1(4)
O1 C1 Ru1 176.9(7)
N1 C2 N2 104.9(4)
N1 C2 Ru1 124.4(3)
N2 C2 Ru1 130.6(4)
C4 C3 N1 107.0(5)
C4 C3 C8 130.8(5)
N1 C3 C8 122.1(5)
C3 C4 N2 107.5(4)
C3 C4 C9 128.4(5)
N2 C4 C9 124.1(5)
C7A C5 N1 117.4(12)
C7A C5 C7 84.9(13)
N1 C5 C7 114.0(5)
C7A C5 C6 114.6(11)
N1 C5 C6 111.5(4)
C7 C5 C6 112.1(5)
C7A C5 H5A 21.4
N1 C5 H5A 106.2
C7 C5 H5A 106.2
C6 C5 H5A 106.2
C5 C6 H6A 109.5
C5 C6 H6B 109.5
H6A C6 H6B 109.5
C5 C6 H6C 109.5
H6A C6 H6C 109.5
H6B C6 H6C 109.5
C5 C7 H7A 109.5
C5 C7 H7B 109.5
C5 C7 H7C 109.5
C3 C8 H8A 109.5
C3 C8 H8B 109.5
H8A C8 H8B 109.5
C3 C8 H8C 109.5
H8A C8 H8C 109.5
H8B C8 H8C 109.5
C4 C9 H9A 109.5
C4 C9 H9B 109.5
H9A C9 H9B 109.5
C4 C9 H9C 109.5
H9A C9 H9C 109.5
H9B C9 H9C 109.5
N2 C10 C12 113.1(5)
N2 C10 C11 111.1(5)
C12 C10 C11 111.7(5)
N2 C10 C11A 115.7(8)
C12 C10 C11A 102.1(9)
C11 C10 C11A 102.5(8)
N2 C10 H10A 106.9
C12 C10 H10A 106.9
C11 C10 H10A 106.9
C11A C10 H10A 8.8
C10 C11 H11A 109.5
C10 C11 H11B 109.5
H11A C11 H11B 109.5
C10 C11 H11C 109.5
H11A C11 H11C 109.5
H11B C11 H11C 109.5
C10 C12 H12A 109.5
C10 C12 H12B 109.5
H12A C12 H12B 109.5
C10 C12 H12C 109.5
H12A C12 H12C 109.5
H12B C12 H12C 109.5
C18 C13 C14 118.3(5)
C18 C13 P1 122.4(4)
C14 C13 P1 119.1(4)
C15 C14 C13 121.1(6)
C15 C14 H14 119.4
C13 C14 H14 119.4
C16 C15 C14 119.9(6)
C16 C15 H15 120.0
C14 C15 H15 120.0
C17 C16 C15 120.0(6)
C17 C16 H16 120.0
C15 C16 H16 120.0
C16 C17 C18 120.8(6)
C16 C17 H17 119.6
C18 C17 H17 119.6
C13 C18 C17 119.8(6)
C13 C18 H18 120.1
C17 C18 H18 120.1
C24 C19 C20 118.2(5)
C24 C19 P1 119.2(4)
C20 C19 P1 122.6(4)
C21 C20 C19 120.9(5)
C21 C20 H20 119.5
C19 C20 H20 119.5
C22 C21 C20 119.7(5)
C22 C21 H21 120.2
C20 C21 H21 120.2
C23 C22 C21 119.5(6)
C23 C22 H22 120.3
C21 C22 H22 120.3
C24 C23 C22 121.3(6)
C24 C23 H23 119.4
C22 C23 H23 119.4
C23 C24 C19 120.5(6)
C23 C24 H24 119.8
C19 C24 H24 119.8
C26 C25 C30 117.8(5)
C26 C25 P1 120.1(4)
C30 C25 P1 122.1(4)
C27 C26 C25 121.5(5)
C27 C26 H26 119.3
C25 C26 H26 119.3
C28 C27 C26 119.6(5)
C28 C27 H27 120.2
C26 C27 H27 120.2
C27 C28 C29 120.4(5)
C27 C28 H28 119.8
C29 C28 H28 119.8
C28 C29 C30 119.6(5)
C28 C29 H29 120.2
C30 C29 H29 120.2
C29 C30 C25 121.1(5)
C29 C30 H30 119.4
C25 C30 H30 119.4
C32 C31 C36 119.2(5)
C32 C31 P2 117.9(4)
C36 C31 P2 122.8(4)
C33 C32 C31 120.5(6)
C33 C32 H32 119.8
C31 C32 H32 119.8
C34 C33 C32 120.3(6)
C34 C33 H33 119.9
C32 C33 H33 119.9
C33 C34 C35 119.8(6)
C33 C34 H34 120.1
C35 C34 H34 120.1
C34 C35 C36 120.2(6)
C34 C35 H35 119.9
C36 C35 H35 119.9
C35 C36 C31 120.0(6)
C35 C36 H36 120.0
C31 C36 H36 120.0
C42 C37 C38 118.4(5)
C42 C37 P2 122.4(4)
C38 C37 P2 119.1(4)
C39 C38 C37 120.2(6)
C39 C38 H38 119.9
C37 C38 H38 119.9
C40 C39 C38 121.0(6)
C40 C39 H39 119.5
C38 C39 H39 119.5
C39 C40 C41 119.5(6)
C39 C40 H40 120.2
C41 C40 H40 120.2
C40 C41 C42 120.3(6)
C40 C41 H41 119.9
C42 C41 H41 119.9
C41 C42 C37 120.7(5)
C41 C42 H42 119.6
C37 C42 H42 119.6
C48 C43 C44 119.7(4)
C48 C43 P2 118.6(4)
C44 C43 P2 121.7(4)
C43 C44 C45 119.0(5)
C43 C44 H44 120.5
C45 C44 H44 120.5
C46 C45 C44 120.9(5)
C46 C45 H45 119.5
C44 C45 H45 119.5
C45 C46 C47 120.1(5)
C45 C46 H46 120.0
C47 C46 H46 120.0
C48 C47 C46 119.4(5)
C48 C47 H47 120.3
C46 C47 H47 120.3
C43 C48 C47 120.8(5)
C43 C48 H48 119.6
C47 C48 H48 119.6
F1 B1 F2 110.9(6)
F1 B1 F3 111.9(6)
F2 B1 F3 106.5(5)
F1 B1 F4 109.3(5)
F2 B1 F4 107.8(6)
F3 B1 F4 110.4(6)
C10 C11A H11D 109.5
C10 C11A H11E 109.5
H11D C11A H11E 109.5
C10 C11A H11F 109.5
H11D C11A H11F 109.5
H11E C11A H11F 109.5
C5 C7A H7A1 109.5
C5 C7A H7A2 109.5
H7A1 C7A H7A2 109.5
C5 C7A H7A3 109.5
H7A1 C7A H7A3 109.5
H7A2 C7A H7A3 109.5

loop_
_geom_bond_atom_site_label_1
_geom_bond_atom_site_label_2
_geom_bond_distance
Ru1 H1 1.599(5)
Ru1 C1 1.885(6)
Ru1 H7B 2.0474
Ru1 C2 2.101(5)
Ru1 P1 2.3661(13)
Ru1 P2 2.3781(12)
Ru1 H1 1.599(5)
P1 C25 1.828(5)
P1 C19 1.830(5)
P1 C13 1.833(5)
P2 C31 1.828(5)
P2 C43 1.841(5)
P2 C37 1.842(5)
F1 B1 1.341(9)
F2 B1 1.372(8)
F3 B1 1.384(8)
F4 B1 1.397(7)
O1 C1 1.147(7)
N1 C2 1.358(7)
N1 C3 1.403(6)
N1 C5 1.477(7)
N2 C2 1.375(6)
N2 C4 1.415(7)
N2 C10 1.461(7)
C3 C4 1.330(8)
C3 C8 1.507(8)
C4 C9 1.499(7)
C5 C7A 1.34(2)
C5 C7 1.493(8)
C5 C6 1.528(7)
C5 H5A 1.0000
C6 H6A 0.9800
C6 H6B 0.9800
C6 H6C 0.9800
C7 H7A 0.9800
C7 H7B 0.9800
C7 H7C 0.9800
C8 H8A 0.9800
C8 H8B 0.9800
C8 H8C 0.9800
C9 H9A 0.9800
C9 H9B 0.9800
C9 H9C 0.9800
C10 C12 1.510(8)
C10 C11 1.519(9)
C10 C11A 1.66(2)
C10 H10A 1.0000
C11 H11A 0.9800
C11 H11B 0.9800
C11 H11C 0.9800
C12 H12A 0.9800
C12 H12B 0.9800
C12 H12C 0.9800
C13 C18 1.393(8)
C13 C14 1.397(8)
C14 C15 1.389(7)
C14 H14 0.9500
C15 C16 1.384(10)
C15 H15 0.9500
C16 C17 1.361(10)
C16 H16 0.9500
C17 C18 1.413(8)
C17 H17 0.9500
C18 H18 0.9500
C19 C24 1.378(7)
C19 C20 1.403(7)
C20 C21 1.382(8)
C20 H20 0.9500
C21 C22 1.377(8)
C21 H21 0.9500
C22 C23 1.374(9)
C22 H22 0.9500
C23 C24 1.373(8)
C23 H23 0.9500
C24 H24 0.9500
C25 C26 1.395(7)
C25 C30 1.398(7)
C26 C27 1.384(8)
C26 H26 0.9500
C27 C28 1.382(8)
C27 H27 0.9500
C28 C29 1.384(8)
C28 H28 0.9500
C29 C30 1.390(8)
C29 H29 0.9500
C30 H30 0.9500
C31 C32 1.382(8)
C31 C36 1.393(7)
C32 C33 1.376(9)
C32 H32 0.9500
C33 C34 1.376(9)
C33 H33 0.9500
C34 C35 1.379(9)
C34 H34 0.9500
C35 C36 1.382(8)
C35 H35 0.9500
C36 H36 0.9500
C37 C42 1.398(7)
C37 C38 1.405(7)
C38 C39 1.385(8)
C38 H38 0.9500
C39 C40 1.378(9)
C39 H39 0.9500
C40 C41 1.387(8)
C40 H40 0.9500
C41 C42 1.387(7)
C41 H41 0.9500
C42 H42 0.9500
C43 C48 1.388(7)
C43 C44 1.399(6)
C44 C45 1.401(7)
C44 H44 0.9500
C45 C46 1.376(8)
C45 H45 0.9500
C46 C47 1.394(7)
C46 H46 0.9500
C47 C48 1.391(7)
C47 H47 0.9500
C48 H48 0.9500
C11A H11D 0.9800
C11A H11E 0.9800
C11A H11F 0.9800
C7A H7A1 0.9800
C7A H7A2 0.9800
C7A H7A3 0.9800
